data_7217713
loop_
_publ_author_name
'Liu, Tong-Peng'
'Huo, Li-Hua'
'Deng, Zhao-Peng'
'Zhao, Hui'
'Gao, Shan'

_publ_section_title
;
 Supramolecular architectures and luminescent properties of salts
 containing flexible bis(pyridyl) cations with aliphatic diamine spacer:
 Effects of inorganic anions, alkalinity and conformation of the
 bis(pyridyl) cations
;
_journal_name_full 'RSC Advances'
_journal_paper_doi 10.1039/C4RA05029K
_journal_year 2014
_chemical_formula_moiety 'C14 H22 N4, 4(N O3)'
_chemical_formula_sum 'C14 H22 N8 O12'
_chemical_formula_weight 494.40
_chemical_name_systematic
; 
 ? 
;
_space_group_IT_number 14
_symmetry_cell_setting monoclinic
_symmetry_space_group_name_Hall '-P 2yn'
_symmetry_space_group_name_H-M 'P 1 21/n 1'
_atom_sites_solution_hydrogens geom
_atom_sites_solution_primary direct
_atom_sites_solution_secondary difmap
_audit_creation_method SHELXL-97
_cell_angle_alpha 90.00
_cell_angle_beta 95.06(3)
_cell_angle_gamma 90.00
_cell_formula_units_Z 2
_cell_length_a 5.7272(11)
_cell_length_b 9.5077(19)
_cell_length_c 19.805(4)
_cell_measurement_reflns_used 3533
_cell_measurement_temperature 295(2)
_cell_measurement_theta_max 27.44
_cell_measurement_theta_min 3.63
_cell_volume 1074.2(4)
_computing_cell_refinement
;
CrysAlis Pro (Agilent, 2013)
;
_computing_data_collection
;
CrysAlis Pro (Agilent, 2013)
;
_computing_data_reduction
;
CrysAlis Pro (Agilent, 2013)
;
_computing_molecular_graphics '(K. Brandenburg, Diamond 3.1, 2009)'
_computing_publication_material '(K. Brandenburg, Diamond 3.1, 2009)'
_computing_structure_refinement 'SHELXL-97 (Sheldrick, 1997)'
_computing_structure_solution 'SHELXS-97 (Sheldrick, 1990)'
_diffrn_ambient_temperature 295(2)
_diffrn_detector_area_resol_mean 16.1954
_diffrn_measured_fraction_theta_full 0.998
_diffrn_measured_fraction_theta_max 0.998
_diffrn_measurement_device_type 'Xcalibur, Eos'
_diffrn_measurement_method '\w scans'
_diffrn_radiation_monochromator graphite
_diffrn_radiation_source 'Enhance (Mo) X-ray Source'
_diffrn_radiation_type MoK\a
_diffrn_radiation_wavelength 0.71073
_diffrn_reflns_av_R_equivalents 0.0674
_diffrn_reflns_av_sigmaI/netI 0.0578
_diffrn_reflns_limit_h_max 6
_diffrn_reflns_limit_h_min -7
_diffrn_reflns_limit_k_max 12
_diffrn_reflns_limit_k_min -12
_diffrn_reflns_limit_l_max 25
_diffrn_reflns_limit_l_min -25
_diffrn_reflns_number 10301
_diffrn_reflns_theta_full 27.48
_diffrn_reflns_theta_max 27.48
_diffrn_reflns_theta_min 3.63
_exptl_absorpt_coefficient_mu 0.134
_exptl_absorpt_correction_T_max 0.9788
_exptl_absorpt_correction_T_min 0.9723
_exptl_absorpt_correction_type multi-scan
_exptl_absorpt_process_details
; 
CrysAlis Pro (Agilent, 2013)
Empirical absorption correction using spherical harmonics,
 implemented in SCALE3 ABSPACK scaling algorithm. 
;
_exptl_crystal_colour colorless
_exptl_crystal_density_diffrn 1.528
_exptl_crystal_density_method 'not measured'
_exptl_crystal_description prism
_exptl_crystal_F_000 516
_exptl_crystal_size_max 0.21
_exptl_crystal_size_mid 0.19
_exptl_crystal_size_min 0.16
_refine_diff_density_max 0.249
_refine_diff_density_min -0.233
_refine_diff_density_rms 0.062
_refine_ls_extinction_method none
_refine_ls_goodness_of_fit_ref 1.061
_refine_ls_hydrogen_treatment mixed
_refine_ls_matrix_type full
_refine_ls_number_parameters 163
_refine_ls_number_reflns 2464
_refine_ls_number_restraints 4
_refine_ls_restrained_S_all 1.060
_refine_ls_R_factor_all 0.1257
_refine_ls_R_factor_gt 0.0598
_refine_ls_shift/su_max 0.000
_refine_ls_shift/su_mean 0.000
_refine_ls_structure_factor_coef Fsqd
_refine_ls_weighting_details 'calc w=1/[\s^2^(Fo^2^)+(0.0754P)^2^+0.3164P] where P=(Fo^2^+2Fc^2^)/3'
_refine_ls_weighting_scheme calc
_refine_ls_wR_factor_gt 0.1357
_refine_ls_wR_factor_ref 0.1873
_reflns_number_gt 1273
_reflns_number_total 2464
_reflns_threshold_expression >2sigma(I)
_cod_data_source_file c4ra05029k2.cif
_cod_data_source_block complex12
_cod_original_sg_symbol_H-M 'P 21/n'
_cod_database_code 7217713

loop_
_symmetry_equiv_pos_as_xyz
'x, y, z'
'-x+1/2, y+1/2, -z+1/2'
'-x, -y, -z'
'x-1/2, -y-1/2, z-1/2'

loop_
_atom_site_label
_atom_site_type_symbol
_atom_site_fract_x
_atom_site_fract_y
_atom_site_fract_z
_atom_site_U_iso_or_equiv
_atom_site_adp_type
_atom_site_occupancy
_atom_site_symmetry_multiplicity
_atom_site_calc_flag
_atom_site_refinement_flags
O1 O -0.6478(5) 0.1839(4) -0.04298(15) 0.1053(11) Uani 1 1 d .
O2 O -0.4741(4) 0.3050(3) 0.03651(13) 0.0763(8) Uani 1 1 d .
O3 O -0.2706(4) 0.1750(3) -0.02364(12) 0.0746(7) Uani 1 1 d .
O4 O 0.3435(4) -0.3815(2) 0.16841(13) 0.0737(7) Uani 1 1 d .
O5 O 0.6643(4) -0.3062(3) 0.21825(14) 0.0806(8) Uani 1 1 d .
O6 O 0.6164(4) -0.5278(3) 0.19767(14) 0.0854(8) Uani 1 1 d .
N1 N 0.2649(5) -0.0995(3) 0.17353(13) 0.0528(7) Uani 1 1 d D
H1N1 H 0.308(6) -0.1864(15) 0.1742(18) 0.079 Uiso 1 1 d D
N2 N 0.0544(4) 0.3439(2) 0.05674(12) 0.0433(6) Uani 1 1 d D
H2N1 H 0.193(2) 0.324(3) 0.0444(14) 0.065 Uiso 1 1 d D
H2N2 H -0.044(3) 0.291(3) 0.0326(13) 0.065 Uiso 1 1 d D
N3 N -0.4663(5) 0.2200(3) -0.01073(14) 0.0610(8) Uani 1 1 d .
N4 N 0.5462(5) -0.4052(3) 0.19364(13) 0.0539(7) Uani 1 1 d .
C1 C 0.0540(5) -0.0771(3) 0.14232(16) 0.0529(8) Uani 1 1 d .
H1 H -0.0442 -0.1526 0.1302 0.064 Uiso 1 1 calc R
C2 C -0.0182(5) 0.0565(3) 0.12819(15) 0.0494(7) Uani 1 1 d .
H2 H -0.1661 0.0728 0.1063 0.059 Uiso 1 1 calc R
C3 C 0.1286(5) 0.1684(3) 0.14642(13) 0.0428(7) Uani 1 1 d .
C4 C 0.3455(5) 0.1404(3) 0.17967(15) 0.0503(7) Uani 1 1 d .
H4 H 0.4468 0.2136 0.1931 0.060 Uiso 1 1 calc R
C5 C 0.4098(5) 0.0041(3) 0.19259(16) 0.0562(8) Uani 1 1 d .
H5 H 0.5558 -0.0159 0.2148 0.067 Uiso 1 1 calc R
C6 C 0.0540(5) 0.3169(3) 0.13057(14) 0.0493(7) Uani 1 1 d .
H6A H -0.1020 0.3324 0.1445 0.059 Uiso 1 1 calc R
H6B H 0.1605 0.3816 0.1555 0.059 Uiso 1 1 calc R
C7 C -0.0005(5) 0.4919(3) 0.03774(14) 0.0485(7) Uani 1 1 d .
H7A H 0.1152 0.5541 0.0606 0.058 Uiso 1 1 calc R
H7B H -0.1533 0.5172 0.0516 0.058 Uiso 1 1 calc R

loop_
_atom_site_aniso_label
_atom_site_aniso_U_11
_atom_site_aniso_U_22
_atom_site_aniso_U_33
_atom_site_aniso_U_23
_atom_site_aniso_U_13
_atom_site_aniso_U_12
O1 0.0606(17) 0.142(3) 0.107(2) -0.035(2) -0.0250(15) -0.0141(17)
O2 0.0454(13) 0.097(2) 0.0865(18) -0.0331(16) 0.0048(12) -0.0040(12)
O3 0.0559(14) 0.0970(19) 0.0708(16) -0.0160(14) 0.0045(12) 0.0125(13)
O4 0.0619(15) 0.0540(15) 0.0988(19) -0.0027(13) -0.0288(13) 0.0046(11)
O5 0.0733(16) 0.0583(15) 0.1037(19) 0.0038(14) -0.0281(14) -0.0131(13)
O6 0.0782(17) 0.0555(16) 0.118(2) -0.0107(15) -0.0158(15) 0.0205(13)
N1 0.0630(17) 0.0401(15) 0.0546(15) 0.0021(12) 0.0010(13) 0.0078(13)
N2 0.0398(13) 0.0421(14) 0.0468(14) 0.0025(11) -0.0034(10) 0.0051(10)
N3 0.0456(16) 0.076(2) 0.0600(18) 0.0011(15) -0.0043(14) -0.0044(14)
N4 0.0561(16) 0.0443(16) 0.0597(17) 0.0035(12) -0.0044(13) 0.0037(13)
C1 0.0540(18) 0.0471(18) 0.0559(19) -0.0001(14) -0.0054(15) -0.0062(14)
C2 0.0415(16) 0.0485(18) 0.0567(19) 0.0020(14) -0.0047(14) -0.0006(13)
C3 0.0472(16) 0.0440(16) 0.0374(14) 0.0009(12) 0.0040(12) 0.0060(13)
C4 0.0445(16) 0.0537(19) 0.0504(17) 0.0012(14) -0.0080(13) -0.0033(14)
C5 0.0483(17) 0.061(2) 0.0570(19) 0.0073(16) -0.0061(14) 0.0112(16)
C6 0.0591(18) 0.0453(17) 0.0427(17) 0.0030(13) -0.0011(14) 0.0062(14)
C7 0.0506(16) 0.0408(16) 0.0526(16) 0.0040(14) -0.0046(14) 0.0048(12)

loop_
_atom_type_symbol
_atom_type_description
_atom_type_scat_dispersion_real
_atom_type_scat_dispersion_imag
_atom_type_scat_source
C C 0.0033 0.0016 'International Tables Vol C Tables 4.2.6.8 and 6.1.1.4'
H H 0.0000 0.0000 'International Tables Vol C Tables 4.2.6.8 and 6.1.1.4'
N N 0.0061 0.0033 'International Tables Vol C Tables 4.2.6.8 and 6.1.1.4'
O O 0.0106 0.0060 'International Tables Vol C Tables 4.2.6.8 and 6.1.1.4'

loop_
_geom_angle_atom_site_label_1
_geom_angle_atom_site_label_2
_geom_angle_atom_site_label_3
_geom_angle
_geom_angle_site_symmetry_1
_geom_angle_site_symmetry_3
C5 N1 C1 122.5(3) . .
C5 N1 H1N1 123(3) . .
C1 N1 H1N1 114(3) . .
C7 N2 C6 113.3(2) . .
C7 N2 H2N1 108(2) . .
C6 N2 H2N1 109(2) . .
C7 N2 H2N2 107(2) . .
C6 N2 H2N2 113(2) . .
H2N1 N2 H2N2 106.4(15) . .
O1 N3 O2 119.5(3) . .
O1 N3 O3 122.4(3) . .
O2 N3 O3 118.1(3) . .
O6 N4 O5 122.1(3) . .
O6 N4 O4 119.0(3) . .
O5 N4 O4 118.7(3) . .
N1 C1 C2 119.7(3) . .
N1 C1 H1 120.2 . .
C2 C1 H1 120.2 . .
C1 C2 C3 119.9(3) . .
C1 C2 H2 120.0 . .
C3 C2 H2 120.0 . .
C4 C3 C2 118.5(3) . .
C4 C3 C6 120.6(3) . .
C2 C3 C6 120.9(3) . .
C5 C4 C3 119.3(3) . .
C5 C4 H4 120.4 . .
C3 C4 H4 120.4 . .
N1 C5 C4 120.1(3) . .
N1 C5 H5 119.9 . .
C4 C5 H5 119.9 . .
N2 C6 C3 110.1(2) . .
N2 C6 H6A 109.6 . .
C3 C6 H6A 109.6 . .
N2 C6 H6B 109.6 . .
C3 C6 H6B 109.6 . .
H6A C6 H6B 108.2 . .
N2 C7 C7 109.3(3) . 3_565
N2 C7 H7A 109.8 . .
C7 C7 H7A 109.8 3_565 .
N2 C7 H7B 109.8 . .
C7 C7 H7B 109.8 3_565 .
H7A C7 H7B 108.3 . .

loop_
_geom_bond_atom_site_label_1
_geom_bond_atom_site_label_2
_geom_bond_distance
_geom_bond_site_symmetry_2
O1 N3 1.220(3) .
O2 N3 1.241(3) .
O3 N3 1.247(3) .
O4 N4 1.243(3) .
O5 N4 1.234(3) .
O6 N4 1.233(3) .
N1 C5 1.321(4) .
N1 C1 1.325(4) .
N1 H1N1 0.86(3) .
N2 C7 1.483(3) .
N2 C6 1.485(4) .
N2 H2N1 0.87(3) .
N2 H2N2 0.87(3) .
C1 C2 1.357(4) .
C1 H1 0.9300 .
C2 C3 1.384(4) .
C2 H2 0.9300 .
C3 C4 1.380(4) .
C3 C6 1.500(4) .
C4 C5 1.365(4) .
C4 H4 0.9300 .
C5 H5 0.9300 .
C6 H6A 0.9700 .
C6 H6B 0.9700 .
C7 C7 1.503(6) 3_565
C7 H7A 0.9700 .
C7 H7B 0.9700 .

loop_
_geom_hbond_atom_site_label_D
_geom_hbond_atom_site_label_H
_geom_hbond_atom_site_label_A
_geom_hbond_distance_DH
_geom_hbond_distance_HA
_geom_hbond_distance_DA
_geom_hbond_angle_DHA
_geom_hbond_site_symmetry_A
N1 H1N1 O4 0.86(3) 1.870(13) 2.722(3) 169(4) .
N1 H1N1 O5 0.86(3) 2.43(3) 3.086(4) 133(3) .
N2 H2N1 O2 0.87(3) 1.936(11) 2.789(3) 166(2) 1_655
N2 H2N1 O1 0.87(3) 2.43(2) 3.118(4) 137(2) 1_655
N2 H2N2 O3 0.87(3) 1.973(10) 2.838(4) 178(3) .
N2 H2N2 O2 0.87(3) 2.48(2) 3.041(3) 123(2) .

loop_
_geom_torsion_atom_site_label_1
_geom_torsion_atom_site_label_2
_geom_torsion_atom_site_label_3
_geom_torsion_atom_site_label_4
_geom_torsion
_geom_torsion_site_symmetry_4
C5 N1 C1 C2 0.8(5) .
N1 C1 C2 C3 0.0(5) .
C1 C2 C3 C4 -0.9(4) .
C1 C2 C3 C6 179.2(3) .
C2 C3 C4 C5 1.0(4) .
C6 C3 C4 C5 -179.1(3) .
C1 N1 C5 C4 -0.7(5) .
C3 C4 C5 N1 -0.2(4) .
C7 N2 C6 C3 -175.7(2) .
C4 C3 C6 N2 107.9(3) .
C2 C3 C6 N2 -72.1(3) .
C6 N2 C7 C7 -179.2(3) 3_565
